data_4505271
loop_
_publ_author_name
'Reddy, L. Sreenivas'
'Nangia, Ashwini'
'Lynch, Vincent M.'

_publ_contact_author
;
    Prof. Ashwini Nangia
    School of Chemistry
    Univerisity of Hyderabad
    Hyderabad  500 046
    India
;
_publ_section_title
;
 Phenyl-Perfluorophenyl Synthon Mediated Cocrystallization of Carboxylic
 Acids and Amides
;
_journal_issue 1
_journal_name_full 'Crystal Growth &amp; Design'
_journal_page_first 89
_journal_paper_doi 10.1021/cg034106s
_journal_volume 4
_journal_year 2004
_chemical_formula_moiety '(C7 H7 N O).(C7 H F5 O2)'
_chemical_formula_sum 'C14 H8 F5 N O3'
_chemical_formula_weight 333.21
_chemical_melting_point 358
_chemical_name_common
;
1:1 molecular complex of benzamide and pentafluorobenzoic acid 
;
_chemical_name_systematic
; 
 1:1 molecular complex of benzamide and pentafluorobenzoic acid 
;
_space_group_IT_number 14
_symmetry_cell_setting monoclinic
_symmetry_space_group_name_Hall '-P 2yn'
_symmetry_space_group_name_H-M 'P 1 21/n 1'
_atom_sites_solution_hydrogens geom
_atom_sites_solution_primary direct
_atom_sites_solution_secondary difmap
_audit_creation_method SHELXL-97
_cell_angle_alpha 90.00
_cell_angle_beta 105.04(3)
_cell_angle_gamma 90.00
_cell_formula_units_Z 4
_cell_length_a 11.290(2)
_cell_length_b 6.7326(13)
_cell_length_c 18.085(4)
_cell_measurement_reflns_used 3173
_cell_measurement_temperature 293(2)
_cell_measurement_theta_max 27.48
_cell_measurement_theta_min 2.91
_cell_volume 1327.6(5)
_computing_cell_refinement
;
DENZO-SMN (Z. Otwinowski and W. Minor, 1997)
;
_computing_data_collection
;
"Collect" data collection software, Nonius, 1998
;
_computing_data_reduction
;
SCALEPACK (Z. Otwinowski and W. Minor, 1997)
;
_computing_molecular_graphics 'PLUTON (Spek, 1992)'
_computing_publication_material 'SHELXL-97 (Sheldrick, 1997)'
_computing_structure_refinement 'SHELXL-97 (Sheldrick, 1997)'
_computing_structure_solution 'SHELXS-97 (Sheldrick, 1990)'
_diffrn_ambient_temperature 293(2)
_diffrn_measured_fraction_theta_full 0.990
_diffrn_measured_fraction_theta_max 0.990
_diffrn_measurement_device_type 'Nonius Kappa CCD'
_diffrn_measurement_method '\w scans'
_diffrn_radiation_monochromator graphite
_diffrn_radiation_source 'fine-focus sealed tube'
_diffrn_radiation_type MoK\a
_diffrn_radiation_wavelength 0.71073
_diffrn_reflns_av_R_equivalents 0.0300
_diffrn_reflns_av_sigmaI/netI 0.0461
_diffrn_reflns_limit_h_max 14
_diffrn_reflns_limit_h_min -14
_diffrn_reflns_limit_k_max 8
_diffrn_reflns_limit_k_min -8
_diffrn_reflns_limit_l_max 23
_diffrn_reflns_limit_l_min -23
_diffrn_reflns_number 5535
_diffrn_reflns_theta_full 27.47
_diffrn_reflns_theta_max 27.47
_diffrn_reflns_theta_min 3.24
_exptl_absorpt_coefficient_mu 0.163
_exptl_absorpt_correction_type none
_exptl_crystal_colour colourless
_exptl_crystal_density_diffrn 1.667
_exptl_crystal_density_method 'not measured'
_exptl_crystal_description lathes
_exptl_crystal_F_000 672
_exptl_crystal_preparation 'Ethyl acetate-hexane(1:1)'
_exptl_crystal_size_max 0.60
_exptl_crystal_size_mid 0.18
_exptl_crystal_size_min 0.13
_refine_diff_density_max 0.212
_refine_diff_density_min -0.213
_refine_diff_density_rms 0.049
_refine_ls_extinction_method none
_refine_ls_goodness_of_fit_ref 1.032
_refine_ls_hydrogen_treatment mixed
_refine_ls_matrix_type full
_refine_ls_number_parameters 240
_refine_ls_number_reflns 3018
_refine_ls_number_restraints 0
_refine_ls_restrained_S_all 1.032
_refine_ls_R_factor_all 0.0780
_refine_ls_R_factor_gt 0.0421
_refine_ls_shift/su_max 0.000
_refine_ls_shift/su_mean 0.000
_refine_ls_structure_factor_coef Fsqd
_refine_ls_weighting_details 'calc w=1/[\s^2^(Fo^2^)+(0.0671P)^2^+0.0000P] where P=(Fo^2^+2Fc^2^)/3'
_refine_ls_weighting_scheme calc
_refine_ls_wR_factor_gt 0.1012
_refine_ls_wR_factor_ref 0.1165
_reflns_number_gt 1966
_reflns_number_total 3018
_reflns_threshold_expression >2sigma(I)
_cod_data_source_file cg034106ssi20030624_090632.cif
_cod_data_source_block 3
_cod_depositor_comments
;
The following automatic conversions were performed:

'_chemical_melting_point' value '358K' was changed to '358' - the
value should be numeric and without a unit
designator.

'_symmetry_cell_setting' value 'Monoclinic' changed to
'monoclinic' according to
/home/saulius/struct/CIF-dictionaries/cif_core.dic dictionary named
'cif_core.dic' version 2.4.1 from 2010-06-29.

Automatic conversion script
Id: cif_fix_values 1715 2011-07-08 13:25:40Z adriana 
;
_cod_original_cell_volume 1327.5(5)
_cod_original_sg_symbol_H-M 'P 21/n'
_cod_database_code 4505271

loop_
_symmetry_equiv_pos_as_xyz
'x, y, z'
'-x+1/2, y+1/2, -z+1/2'
'-x, -y, -z'
'x-1/2, -y-1/2, z-1/2'

loop_
_atom_site_label
_atom_site_type_symbol
_atom_site_fract_x
_atom_site_fract_y
_atom_site_fract_z
_atom_site_U_iso_or_equiv
_atom_site_adp_type
_atom_site_occupancy
_atom_site_symmetry_multiplicity
_atom_site_calc_flag
F5 F 0.73804(9) 0.32446(15) 0.08847(5) 0.0489(3) Uani 1 1 d
F1 F 0.66612(9) -0.06633(16) -0.13788(5) 0.0517(3) Uani 1 1 d
F2 F 0.58378(9) -0.35797(16) -0.06556(6) 0.0584(3) Uani 1 1 d
O3 O 0.72450(10) 0.31779(18) -0.13907(6) 0.0449(3) Uani 1 1 d
F4 F 0.65147(9) 0.02996(17) 0.15704(5) 0.0550(3) Uani 1 1 d
O2 O 0.82861(10) 0.4274(2) -0.02435(6) 0.0474(3) Uani 1 1 d
F3 F 0.57860(9) -0.31444(16) 0.08298(6) 0.0571(3) Uani 1 1 d
C12 C 0.65963(14) 0.0062(3) 0.08488(9) 0.0402(4) Uani 1 1 d
C13 C 0.70359(14) 0.1577(2) 0.04836(9) 0.0378(4) Uani 1 1 d
C14 C 0.75464(13) 0.3056(3) -0.06961(9) 0.0375(4) Uani 1 1 d
C10 C 0.62463(15) -0.1899(3) -0.02790(10) 0.0432(4) Uani 1 1 d
C9 C 0.66702(14) -0.0366(3) -0.06423(9) 0.0398(4) Uani 1 1 d
C11 C 0.62181(14) -0.1678(3) 0.04735(10) 0.0431(4) Uani 1 1 d
C8 C 0.70892(13) 0.1414(2) -0.02796(9) 0.0370(4) Uani 1 1 d
O1 O 0.08957(10) 0.27923(19) 0.07858(6) 0.0463(3) Uani 1 1 d
C2 C -0.00304(14) -0.0881(3) 0.11195(9) 0.0401(4) Uani 1 1 d
N N 0.15139(14) 0.3559(3) 0.20387(8) 0.0442(4) Uani 1 1 d
C7 C 0.09052(14) 0.2428(3) 0.14669(8) 0.0388(4) Uani 1 1 d
C3 C -0.06311(15) -0.2563(3) 0.12669(9) 0.0445(4) Uani 1 1 d
C5 C -0.07827(16) -0.1126(3) 0.24515(10) 0.0483(5) Uani 1 1 d
C4 C -0.10068(16) -0.2682(3) 0.19375(10) 0.0481(5) Uani 1 1 d
C6 C -0.01718(15) 0.0549(3) 0.23102(9) 0.0417(4) Uani 1 1 d
C1 C 0.02238(13) 0.0675(3) 0.16414(8) 0.0366(4) Uani 1 1 d
H2 H 0.0232(16) -0.076(3) 0.0679(10) 0.050(5) Uiso 1 1 d
H8 H 0.1540(15) 0.317(3) 0.2508(11) 0.048(5) Uiso 1 1 d
H6 H 0.0003(15) 0.170(3) 0.2672(10) 0.043(4) Uiso 1 1 d
H3 H -0.0793(14) -0.357(3) 0.0896(10) 0.039(5) Uiso 1 1 d
H4 H -0.1416(16) -0.383(3) 0.2024(10) 0.048(5) Uiso 1 1 d
H5 H -0.1058(17) -0.117(3) 0.2890(12) 0.055(5) Uiso 1 1 d
H7 H 0.1932(16) 0.464(3) 0.1935(10) 0.055(6) Uiso 1 1 d
H9 H 0.863(2) 0.550(4) -0.0538(13) 0.088(7) Uiso 1 1 d

loop_
_atom_site_aniso_label
_atom_site_aniso_U_11
_atom_site_aniso_U_22
_atom_site_aniso_U_33
_atom_site_aniso_U_23
_atom_site_aniso_U_13
_atom_site_aniso_U_12
F5 0.0654(6) 0.0446(6) 0.0387(5) -0.0089(4) 0.0174(4) -0.0012(5)
F1 0.0597(6) 0.0549(7) 0.0389(6) -0.0127(5) 0.0098(4) 0.0001(5)
F2 0.0610(7) 0.0434(7) 0.0656(7) -0.0110(5) 0.0073(5) -0.0033(5)
O3 0.0479(7) 0.0519(8) 0.0319(6) -0.0025(5) 0.0051(5) -0.0001(6)
F4 0.0690(6) 0.0577(7) 0.0442(6) 0.0032(5) 0.0255(5) 0.0095(5)
O2 0.0505(7) 0.0557(8) 0.0322(6) -0.0030(6) 0.0039(5) -0.0113(6)
F3 0.0576(6) 0.0467(7) 0.0694(7) 0.0109(5) 0.0209(5) 0.0015(5)
C12 0.0415(9) 0.0450(11) 0.0364(9) 0.0014(8) 0.0141(7) 0.0102(8)
C13 0.0371(8) 0.0367(10) 0.0388(9) -0.0054(7) 0.0081(7) 0.0073(7)
C14 0.0341(8) 0.0440(10) 0.0332(9) -0.0048(7) 0.0068(6) 0.0049(7)
C10 0.0366(9) 0.0387(10) 0.0509(10) -0.0092(8) 0.0053(7) 0.0046(8)
C9 0.0354(8) 0.0465(11) 0.0358(9) -0.0082(8) 0.0061(6) 0.0064(8)
C11 0.0359(9) 0.0391(10) 0.0547(11) 0.0081(8) 0.0123(7) 0.0075(8)
C8 0.0325(8) 0.0427(10) 0.0341(9) -0.0025(7) 0.0053(6) 0.0062(7)
O1 0.0538(7) 0.0547(8) 0.0283(6) 0.0016(5) 0.0072(5) -0.0072(6)
C2 0.0397(9) 0.0492(11) 0.0301(9) 0.0017(8) 0.0065(7) 0.0067(8)
N 0.0545(9) 0.0477(10) 0.0288(8) 0.0019(7) 0.0077(6) -0.0062(8)
C7 0.0374(8) 0.0458(10) 0.0317(9) 0.0017(7) 0.0062(6) 0.0066(8)
C3 0.0491(10) 0.0438(11) 0.0355(9) -0.0043(8) 0.0019(7) 0.0018(8)
C5 0.0522(10) 0.0590(13) 0.0347(9) 0.0002(9) 0.0131(8) -0.0050(9)
C4 0.0520(11) 0.0485(12) 0.0406(10) 0.0048(9) 0.0059(8) -0.0078(9)
C6 0.0442(9) 0.0479(11) 0.0320(9) -0.0035(8) 0.0082(7) -0.0009(8)
C1 0.0351(8) 0.0430(10) 0.0284(8) 0.0028(7) 0.0025(6) 0.0044(7)

loop_
_atom_type_symbol
_atom_type_description
_atom_type_scat_dispersion_real
_atom_type_scat_dispersion_imag
_atom_type_scat_source
C C 0.0033 0.0016 'International Tables Vol C Tables 4.2.6.8 and 6.1.1.4'
H H 0.0000 0.0000 'International Tables Vol C Tables 4.2.6.8 and 6.1.1.4'
N N 0.0061 0.0033 'International Tables Vol C Tables 4.2.6.8 and 6.1.1.4'
O O 0.0106 0.0060 'International Tables Vol C Tables 4.2.6.8 and 6.1.1.4'
F F 0.0171 0.0103 'International Tables Vol C Tables 4.2.6.8 and 6.1.1.4'

loop_
_geom_angle_atom_site_label_1
_geom_angle_atom_site_label_2
_geom_angle_atom_site_label_3
_geom_angle
C14 O2 H9 114.6(11)
F4 C12 C11 119.64(16)
F4 C12 C13 120.17(15)
C11 C12 C13 120.18(15)
F5 C13 C12 116.89(14)
F5 C13 C8 121.26(15)
C12 C13 C8 121.83(15)
O3 C14 O2 124.78(16)
O3 C14 C8 121.82(14)
O2 C14 C8 113.40(13)
F2 C10 C9 120.53(15)
F2 C10 C11 120.03(16)
C9 C10 C11 119.43(15)
F1 C9 C10 116.61(15)
F1 C9 C8 120.69(16)
C10 C9 C8 122.70(15)
F3 C11 C12 119.97(16)
F3 C11 C10 120.04(16)
C12 C11 C10 119.96(16)
C9 C8 C13 115.88(15)
C9 C8 C14 121.15(14)
C13 C8 C14 122.97(15)
C3 C2 C1 120.82(16)
C3 C2 H2 121.4(11)
C1 C2 H2 117.8(11)
C7 N H8 117.4(12)
C7 N H7 119.3(11)
H8 N H7 123.1(16)
O1 C7 N 121.69(17)
O1 C7 C1 119.43(14)
N C7 C1 118.89(14)
C2 C3 C4 119.53(17)
C2 C3 H3 118.1(10)
C4 C3 H3 122.3(10)
C4 C5 C6 120.58(17)
C4 C5 H5 120.7(12)
C6 C5 H5 118.7(12)
C5 C4 C3 120.08(18)
C5 C4 H4 121.9(11)
C3 C4 H4 118.0(11)
C5 C6 C1 119.85(16)
C5 C6 H6 122.4(9)
C1 C6 H6 117.8(10)
C2 C1 C6 119.11(16)
C2 C1 C7 118.77(14)
C6 C1 C7 122.12(15)

loop_
_geom_bond_atom_site_label_1
_geom_bond_atom_site_label_2
_geom_bond_distance
F5 C13 1.3383(19)
F1 C9 1.3443(17)
F2 C10 1.3395(19)
O3 C14 1.2160(19)
F4 C12 1.3415(17)
O2 C14 1.2981(19)
O2 H9 1.11(3)
F3 C11 1.338(2)
C12 C11 1.365(2)
C12 C13 1.376(2)
C13 C8 1.401(2)
C14 C8 1.502(2)
C10 C9 1.374(2)
C10 C11 1.377(2)
C9 C8 1.389(2)
O1 C7 1.2533(18)
C2 C3 1.381(3)
C2 C1 1.389(2)
C2 H2 0.923(18)
N C7 1.324(2)
N H8 0.882(18)
N H7 0.91(2)
C7 C1 1.487(2)
C3 C4 1.387(2)
C3 H3 0.940(17)
C5 C4 1.379(3)
C5 C6 1.380(3)
C5 H5 0.92(2)
C4 H4 0.937(19)
C6 C1 1.396(2)
C6 H6 1.001(17)

loop_
_cod_related_entry_id
_cod_related_entry_database
_cod_related_entry_code
1 ChemSpider 30661500
